data_4116236
loop_
_publ_author_name
'Raquel Garcia'
'Ant\'onio Paulo'
'\^Angela Domingos'
'Isabel Santos'
'Kirstin Ortner'
'Roger Alberto'

_publ_section_title
;
 Re and Tc Complexes Containing B-H...M Agostic Interactions as Building
 Blocks for the Design of Radiopharmaceuticals
;
_journal_name_full 'Journal of the American Chemical Society'
_journal_page_first 11240
_journal_page_last 11241
_journal_paper_doi 10.1021/ja002652t
_journal_volume 122
_journal_year 2000
_chemical_formula_structural '[Tc{H2B(timMe)2}(CO)3](2).0.5CHCl3'
_chemical_formula_sum 'C11.5 H12.5 B Cl1.5 N4 O3 S2 Tc'
_chemical_formula_weight 480.86
_chemical_name_systematic
; 
 ? 
;
_space_group_IT_number 2
_symmetry_cell_setting triclinic
_symmetry_space_group_name_Hall '-P 1'
_symmetry_space_group_name_H-M 'P -1'
_atom_sites_solution_hydrogens geom
_atom_sites_solution_primary direct
_atom_sites_solution_secondary difmap
_audit_creation_method SHELXL
_cell_angle_alpha 83.739(9)
_cell_angle_beta 82.477(9)
_cell_angle_gamma 87.616(9)
_cell_formula_units_Z 4
_cell_length_a 7.1363(5)
_cell_length_b 11.5834(9)
_cell_length_c 22.942(2)
_cell_measurement_reflns_used 272
_cell_measurement_temperature 183(2)
_cell_measurement_theta_max 26.05
_cell_measurement_theta_min 1.65
_cell_volume 1868.2(3)
_computing_cell_refinement 'IPDS (STOE, 1999)'
_computing_data_collection 'IPDS (STOE, 1999)'
_computing_data_reduction 'X-RED (STOE, 1999) '
_computing_molecular_graphics 'ORTEP (Johnson, 1976)'
_computing_structure_refinement 'SHELXL-93 (Sheldrick, 1993)'
_computing_structure_solution 'SHELXS-86 (Sheldrick, 1990)'
_diffrn_ambient_temperature 183(2)
_diffrn_measurement_device 'STOE IPDS'
_diffrn_measurement_method '/f oscillatin scan'
_diffrn_radiation_monochromator graphite
_diffrn_radiation_source 'fine-focus sealed tube'
_diffrn_radiation_type MoK\a
_diffrn_radiation_wavelength 0.71073
_diffrn_reflns_av_R_equivalents 0.0000
_diffrn_reflns_av_sigmaI/netI 0.0209
_diffrn_reflns_limit_h_max 8
_diffrn_reflns_limit_h_min -7
_diffrn_reflns_limit_k_max 14
_diffrn_reflns_limit_k_min -14
_diffrn_reflns_limit_l_max 28
_diffrn_reflns_limit_l_min 0
_diffrn_reflns_number 14589
_diffrn_reflns_theta_max 25.87
_diffrn_reflns_theta_min 2.07
_diffrn_standards_decay_% 0
_diffrn_standards_interval_count 'every image'
_diffrn_standards_interval_time 6.9
_diffrn_standards_number 50-200
_exptl_absorpt_coefficient_mu 1.225
_exptl_absorpt_correction_T_max 0.9243
_exptl_absorpt_correction_T_min 0.8017
_exptl_absorpt_correction_type 'numerical (Coppens et al, 1965)'
_exptl_crystal_colour colourless
_exptl_crystal_density_diffrn 1.710
_exptl_crystal_description block
_exptl_crystal_F_000 956
_exptl_crystal_size_max 0.35
_exptl_crystal_size_mid 0.20
_exptl_crystal_size_min 0.10
_refine_diff_density_max 1.947
_refine_diff_density_min -0.671
_refine_diff_density_rms 0.102
_refine_ls_extinction_method none
_refine_ls_goodness_of_fit_all 1.080
_refine_ls_goodness_of_fit_obs 1.160
_refine_ls_hydrogen_treatment mixed
_refine_ls_matrix_type full
_refine_ls_number_parameters 454
_refine_ls_number_reflns 6691
_refine_ls_number_restraints 0
_refine_ls_restrained_S_all 1.080
_refine_ls_restrained_S_obs 1.160
_refine_ls_R_factor_all 0.0435
_refine_ls_R_factor_obs 0.0375
_refine_ls_shift/esd_max -0.011
_refine_ls_shift/esd_mean 0.000
_refine_ls_structure_factor_coef Fsqd
_refine_ls_weighting_details 'w=1/[\s^2^(Fo^2^)+(0.0560P)^2^+3.6684P] where P=(Fo^2^+2Fc^2^)/3'
_refine_ls_weighting_scheme calc
_refine_ls_wR_factor_all 0.1043
_refine_ls_wR_factor_obs 0.1025
_reflns_number_observed 5669
_reflns_number_total 6691
_reflns_observed_criterion >2sigma(I)
_cod_data_source_file ja002652t_2.cif
_cod_data_source_block '[Tc{H2B(timMe)2}(CO)3](2).0.5CHCl3'
_cod_depositor_comments
;
The following automatic conversions were performed:

'_refine_ls_weighting_scheme' value 'calc
w=1/[\s^2^(Fo^2^)+(0.0560P)^2^+3.6684P] where P=(Fo^2^+2Fc^2^)/3' was
changed to 'calc'. New tag '_refine_ls_weighting_details' was
created. The value of the new tag was set to
'w=1/[\s^2^(Fo^2^)+(0.0560P)^2^+3.6684P] where P=(Fo^2^+2Fc^2^)/3'.

Automatic conversion script
Id: cif_fix_values 3143 2015-03-26 13:38:13Z robertas 
;
_cod_original_cell_volume 1868.2(2)
_cod_original_formula_sum 'C11.50 H12.50 B Cl1.50 N4 O3 S2 Tc'
_cod_database_code 4116236

loop_
_symmetry_equiv_pos_as_xyz
'x, y, z'
'-x, -y, -z'

loop_
_atom_site_aniso_label
_atom_site_aniso_U_11
_atom_site_aniso_U_22
_atom_site_aniso_U_33
_atom_site_aniso_U_23
_atom_site_aniso_U_13
_atom_site_aniso_U_12
Tc1 0.0340(2) 0.0287(2) 0.0197(2) -0.00522(13) -0.00434(13) -0.00317(14)
S1 0.0274(7) 0.0500(6) 0.0245(5) -0.0112(4) -0.0037(4) -0.0024(5)
S2 0.0396(8) 0.0331(6) 0.0533(7) 0.0026(5) -0.0167(5) -0.0036(5)
B1 0.025(3) 0.044(3) 0.026(2) -0.008(2) -0.004(2) 0.001(2)
O1 0.081(3) 0.034(2) 0.046(2) -0.0006(15) -0.009(2) -0.001(2)
O2 0.044(2) 0.068(2) 0.044(2) -0.022(2) -0.016(2) -0.006(2)
O3 0.069(3) 0.086(3) 0.032(2) -0.019(2) 0.011(2) -0.018(2)
N1 0.033(2) 0.032(2) 0.021(2) -0.0052(13) -0.0017(14) -0.0053(14)
N2 0.028(2) 0.040(2) 0.022(2) -0.0035(14) -0.0032(14) 0.0000(15)
N3 0.035(2) 0.045(2) 0.027(2) -0.001(2) -0.0024(15) -0.013(2)
N4 0.059(3) 0.035(2) 0.037(2) -0.004(2) -0.002(2) -0.012(2)
C1 0.032(3) 0.025(2) 0.022(2) -0.0061(15) -0.003(2) 0.001(2)
C2 0.042(3) 0.036(2) 0.024(2) -0.005(2) 0.002(2) -0.009(2)
C3 0.042(3) 0.053(3) 0.024(2) -0.002(2) -0.010(2) -0.004(2)
C4 0.031(3) 0.057(3) 0.028(2) -0.003(2) -0.010(2) -0.001(2)
C5 0.059(4) 0.061(3) 0.045(3) 0.001(2) -0.016(3) -0.029(3)
C6 0.071(5) 0.054(3) 0.050(3) -0.001(2) -0.016(3) -0.032(3)
C7 0.093(5) 0.030(2) 0.046(3) 0.000(2) 0.001(3) -0.009(3)
C8 0.039(3) 0.033(2) 0.026(2) -0.004(2) 0.003(2) -0.007(2)
C9 0.047(3) 0.036(2) 0.025(2) -0.007(2) -0.005(2) -0.001(2)
C10 0.041(3) 0.039(2) 0.024(2) -0.010(2) -0.002(2) -0.003(2)
C11 0.051(3) 0.046(3) 0.027(2) -0.007(2) -0.006(2) -0.011(2)
Tc2 0.0215(2) 0.0175(2) 0.0242(2) -0.00558(11) -0.00528(12) 0.00015(11)
S3 0.0257(6) 0.0378(5) 0.0258(5) -0.0004(4) -0.0047(4) -0.0071(4)
S4 0.0208(6) 0.0202(4) 0.0348(5) -0.0073(4) -0.0070(4) 0.0007(3)
B2 0.022(3) 0.025(2) 0.027(2) -0.005(2) -0.003(2) -0.002(2)
O4 0.042(2) 0.025(2) 0.080(3) -0.008(2) 0.000(2) 0.0080(14)
O5 0.034(2) 0.029(2) 0.098(3) -0.014(2) -0.021(2) -0.0068(15)
O6 0.040(2) 0.040(2) 0.026(2) -0.0098(12) -0.0089(13) 0.0028(13)
N5 0.036(3) 0.042(2) 0.028(2) -0.0009(15) -0.012(2) -0.001(2)
N6 0.020(2) 0.031(2) 0.029(2) -0.0052(13) -0.0058(13) -0.0001(13)
N7 0.020(2) 0.025(2) 0.032(2) -0.0044(13) -0.0044(13) -0.0017(13)
N8 0.031(2) 0.020(2) 0.034(2) -0.0044(13) -0.0064(15) -0.0010(13)
C21 0.027(2) 0.024(2) 0.027(2) -0.0044(15) -0.007(2) 0.002(2)
C22 0.052(4) 0.052(3) 0.025(2) 0.002(2) -0.008(2) -0.002(2)
C23 0.034(3) 0.066(3) 0.039(3) -0.002(2) -0.019(2) -0.006(2)
C24 0.029(3) 0.060(3) 0.041(3) -0.004(2) -0.012(2) -0.009(2)
C25 0.032(3) 0.031(2) 0.056(3) -0.007(2) -0.008(2) -0.008(2)
C26 0.031(3) 0.025(2) 0.061(3) -0.005(2) -0.007(2) -0.009(2)
C27 0.039(3) 0.019(2) 0.041(2) -0.006(2) -0.010(2) 0.006(2)
C28 0.025(2) 0.021(2) 0.023(2) -0.0058(14) -0.0058(15) 0.0015(15)
C29 0.031(3) 0.025(2) 0.039(2) -0.005(2) -0.005(2) 0.001(2)
C30 0.034(3) 0.018(2) 0.042(2) -0.008(2) -0.011(2) 0.005(2)
C31 0.021(2) 0.019(2) 0.033(2) -0.0097(15) -0.005(2) 0.0024(14)
Cl1 0.095(2) 0.1066(15) 0.0511(9) -0.0127(9) -0.0034(8) -0.0426(11)
Cl2 0.101(2) 0.0782(12) 0.0620(11) 0.0138(8) 0.0026(9) -0.0048(10)
Cl3 0.099(2) 0.0479(9) 0.131(2) -0.0151(10) -0.0485(13) 0.0064(9)
C40 0.122(8) 0.073(5) 0.078(5) -0.005(4) -0.017(5) -0.006(5)

loop_
_atom_site_label
_atom_site_type_symbol
_atom_site_fract_x
_atom_site_fract_y
_atom_site_fract_z
_atom_site_U_iso_or_equiv
_atom_site_thermal_displace_type
_atom_site_occupancy
_atom_site_calc_flag
_atom_site_refinement_flags
Tc1 Tc -0.33357(5) 0.15299(3) 0.076522(14) 0.02713(11) Uani 1 d .
S1 S -0.4983(2) 0.18357(10) 0.17790(4) 0.0334(2) Uani 1 d .
S2 S -0.3468(2) 0.36774(10) 0.05110(6) 0.0415(3) Uani 1 d .
B1 B -0.0321(7) 0.2194(4) 0.1336(2) 0.0313(10) Uani 1 d .
H1A H 0.1296(97) 0.1794(53) 0.1283(27) 0.070(19) Uiso 1 d .
H1B H -0.1131(80) 0.1558(44) 0.0911(23) 0.047(14) Uiso 1 d .
O1 O -0.3281(6) -0.1096(3) 0.1152(2) 0.0538(10) Uani 1 d .
O2 O -0.6984(6) 0.1249(3) 0.0230(2) 0.0496(9) Uani 1 d .
O3 O -0.1199(6) 0.1256(4) -0.0465(2) 0.0623(11) Uani 1 d .
N1 N -0.3321(5) 0.1711(3) 0.27850(14) 0.0287(8) Uani 1 d .
N2 N -0.1278(5) 0.1931(3) 0.19880(14) 0.0300(8) Uani 1 d .
N3 N -0.0359(6) 0.3497(3) 0.1125(2) 0.0355(9) Uani 1 d .
N4 N -0.1048(7) 0.5261(3) 0.0741(2) 0.0438(10) Uani 1 d .
C1 C -0.3131(6) 0.1837(3) 0.2188(2) 0.0261(9) Uani 1 d .
C2 C -0.5128(7) 0.1606(4) 0.3164(2) 0.0340(10) Uani 1 d .
H2A H -0.4904(7) 0.1491(25) 0.3579(2) 0.041 Uiso 1 calc R
H2B H -0.5793(19) 0.0940(15) 0.3070(9) 0.041 Uiso 1 calc R
H2C H -0.5899(17) 0.2316(11) 0.3096(9) 0.041 Uiso 1 calc R
C3 C -0.1552(7) 0.1735(4) 0.2970(2) 0.0391(11) Uani 1 d .
H3 H -0.1283(7) 0.1670(4) 0.3367(2) 0.047 Uiso 1 calc R
C4 C -0.0279(7) 0.1867(4) 0.2476(2) 0.0384(11) Uani 1 d .
H4 H 0.1052(7) 0.1909(4) 0.2463(2) 0.046 Uiso 1 calc R
C5 C 0.0998(9) 0.4239(5) 0.1248(2) 0.0538(15) Uani 1 d .
H5 H 0.2043(9) 0.4023(5) 0.1458(2) 0.065 Uiso 1 calc R
C6 C 0.0550(9) 0.5321(5) 0.1014(2) 0.057(2) Uani 1 d .
H6 H 0.1220(9) 0.6005(5) 0.1035(2) 0.068 Uiso 1 calc R
C7 C -0.1976(10) 0.6232(4) 0.0413(2) 0.057(2) Uani 1 d .
H7A H -0.2910(39) 0.5930(5) 0.0195(14) 0.069 Uiso 1 calc R
H7B H -0.1026(12) 0.6660(20) 0.0133(12) 0.069 Uiso 1 calc R
H7C H -0.2610(47) 0.6753(18) 0.0690(3) 0.069 Uiso 1 calc R
C8 C -0.1594(7) 0.4135(4) 0.0813(2) 0.0330(10) Uani 1 d .
C9 C -0.3276(7) -0.0120(4) 0.1000(2) 0.0359(10) Uani 1 d .
C10 C -0.5645(7) 0.1367(4) 0.0444(2) 0.0344(10) Uani 1 d .
C11 C -0.1985(8) 0.1350(4) -0.0005(2) 0.0408(11) Uani 1 d .
Tc2 Tc 0.29256(5) 0.84126(2) 0.422413(13) 0.02060(10) Uani 1 d .
S3 S 0.3203(2) 0.85818(9) 0.31171(4) 0.0297(2) Uani 1 d .
S4 S 0.41822(14) 0.63591(8) 0.42029(4) 0.0247(2) Uani 1 d .
B2 B -0.0352(7) 0.7246(4) 0.4033(2) 0.0245(9) Uani 1 d .
H1C H 0.0614(64) 0.7848(36) 0.4301(18) 0.025(11) Uiso 1 d .
H1D H -0.1774(68) 0.7228(36) 0.4270(19) 0.028(11) Uiso 1 d .
O4 O 0.1254(5) 1.0895(3) 0.4260(2) 0.0498(9) Uani 1 d .
O5 O 0.6772(5) 0.9514(3) 0.4194(2) 0.0522(10) Uani 1 d .
O6 O 0.2780(5) 0.8042(3) 0.55742(13) 0.0344(7) Uani 1 d .
N5 N 0.0341(6) 0.8455(3) 0.2454(2) 0.0346(8) Uani 1 d .
N6 N -0.0391(5) 0.7718(3) 0.33748(14) 0.0262(7) Uani 1 d .
N7 N 0.0428(5) 0.5985(3) 0.41145(15) 0.0255(7) Uani 1 d .
N8 N 0.2192(5) 0.4403(3) 0.42432(15) 0.0279(8) Uani 1 d .
C21 C 0.0993(6) 0.8235(3) 0.2988(2) 0.0256(8) Uani 1 d .
C22 C 0.1401(8) 0.9023(4) 0.1916(2) 0.0429(12) Uani 1 d .
H22A H 0.0515(8) 0.9415(24) 0.1662(7) 0.052 Uiso 1 calc R
H22B H 0.2161(36) 0.8439(6) 0.1704(8) 0.052 Uiso 1 calc R
H22C H 0.2235(34) 0.9596(20) 0.2023(2) 0.052 Uiso 1 calc R
C23 C -0.1490(7) 0.8061(5) 0.2508(2) 0.0449(12) Uani 1 d .
H23 H -0.2279(7) 0.8099(5) 0.2203(2) 0.054 Uiso 1 calc R
C24 C -0.1937(7) 0.7616(5) 0.3071(2) 0.0427(11) Uani 1 d .
H24 H -0.3111(7) 0.7286(5) 0.3236(2) 0.051 Uiso 1 calc R
C25 C -0.0717(8) 0.5020(4) 0.4138(2) 0.0391(11) Uani 1 d .
H25 H -0.2035(8) 0.5044(4) 0.4111(2) 0.047 Uiso 1 calc R
C26 C 0.0390(7) 0.4050(4) 0.4208(2) 0.0385(11) Uani 1 d .
H26 H 0.0000(7) 0.3271(4) 0.4228(2) 0.046 Uiso 1 calc R
C27 C 0.3839(7) 0.3643(3) 0.4332(2) 0.0327(10) Uani 1 d .
H27A H 0.3452(10) 0.2833(4) 0.4398(13) 0.039 Uiso 1 calc R
H27B H 0.4385(25) 0.3841(17) 0.4678(8) 0.039 Uiso 1 calc R
H27C H 0.4784(18) 0.3747(18) 0.3982(5) 0.039 Uiso 1 calc R
C28 C 0.2204(6) 0.5585(3) 0.4181(2) 0.0225(8) Uani 1 d .
C29 C 0.1845(7) 0.9972(3) 0.4243(2) 0.0314(9) Uani 1 d .
C30 C 0.5356(7) 0.9068(3) 0.4200(2) 0.0305(9) Uani 1 d .
C31 C 0.2801(6) 0.8187(3) 0.5074(2) 0.0238(8) Uani 1 d .
Cl1 Cl 0.2506(3) 0.4894(2) 0.27091(7) 0.0833(7) Uani 0.983(4) d P
Cl2 Cl 0.4839(3) 0.6304(2) 0.18042(8) 0.0829(7) Uani 0.983(4) d P
Cl3 Cl 0.6545(3) 0.46899(15) 0.26511(11) 0.0896(8) Uani 0.983(4) d P
C40 C 0.4542(14) 0.5656(7) 0.2537(4) 0.091(3) Uani 0.983(4) d P
H40 H 0.4507(14) 0.6280(7) 0.2808(4) 0.109 Uiso 0.983(4) calc PR

loop_
_atom_type_symbol
_atom_type_description
_atom_type_scat_dispersion_real
_atom_type_scat_dispersion_imag
_atom_type_scat_source
C C 0.0033 0.0016 'International Tables Vol C Tables 4.2.6.8 and 6.1.1.4'
H H 0.0000 0.0000 'International Tables Vol C Tables 4.2.6.8 and 6.1.1.4'
N N 0.0061 0.0033 'International Tables Vol C Tables 4.2.6.8 and 6.1.1.4'
O O 0.0106 0.0060 'International Tables Vol C Tables 4.2.6.8 and 6.1.1.4'
S S 0.1246 0.1234 'International Tables Vol C Tables 4.2.6.8 and 6.1.1.4'
B B 0.0013 0.0007 'International Tables Vol C Tables 4.2.6.8 and 6.1.1.4'
Tc Tc -1.4390 0.7593 'International Tables Vol C Tables 4.2.6.8 and 6.1.1.4'
Cl Cl 0.1484 0.1585 'International Tables Vol C Tables 4.2.6.8 and 6.1.1.4'

loop_
_geom_angle_atom_site_label_1
_geom_angle_atom_site_label_2
_geom_angle_atom_site_label_3
_geom_angle
H1B Tc1 C10 167.7(18)
H1B Tc1 C11 79.7(18)
C10 Tc1 C11 88.5(2)
H1B Tc1 C9 88.1(17)
C10 Tc1 C9 89.3(2)
C11 Tc1 C9 92.7(2)
H1B Tc1 S2 91.9(17)
C10 Tc1 S2 91.27(14)
C11 Tc1 S2 89.96(15)
C9 Tc1 S2 177.32(13)
H1B Tc1 S1 98.1(18)
C10 Tc1 S1 93.84(13)
C11 Tc1 S1 177.16(15)
C9 Tc1 S1 89.00(13)
S2 Tc1 S1 88.34(4)
C1 S1 Tc1 102.63(14)
C8 S2 Tc1 103.1(2)
H1A B1 H1B 100.0(37)
H1A B1 N3 110.9(29)
H1B B1 N3 109.1(20)
H1A B1 N2 110.4(28)
H1B B1 N2 113.6(21)
N3 B1 N2 112.3(4)
C1 N1 C3 109.2(4)
C1 N1 C2 124.3(4)
C3 N1 C2 126.5(4)
C1 N2 C4 108.2(4)
C1 N2 B1 128.5(4)
C4 N2 B1 123.1(4)
C8 N3 C5 108.2(4)
C8 N3 B1 129.9(4)
C5 N3 B1 121.9(4)
C8 N4 C6 108.3(4)
C8 N4 C7 125.6(5)
C6 N4 C7 126.1(4)
N2 C1 N1 108.1(4)
N2 C1 S1 127.7(3)
N1 C1 S1 124.2(3)
C4 C3 N1 106.9(4)
C3 C4 N2 107.7(4)
C6 C5 N3 107.4(5)
C5 C6 N4 108.1(4)
N3 C8 N4 108.0(4)
N3 C8 S2 128.8(3)
N4 C8 S2 123.1(4)
O1 C9 Tc1 178.0(4)
O2 C10 Tc1 176.9(4)
O3 C11 Tc1 179.0(5)
H1C Tc2 C30 175.5(14)
H1C Tc2 C31 88.0(13)
C30 Tc2 C31 88.1(2)
H1C Tc2 C29 90.0(13)
C30 Tc2 C29 87.8(2)
C31 Tc2 C29 92.0(2)
H1C Tc2 S3 92.4(13)
C30 Tc2 S3 91.62(13)
C31 Tc2 S3 176.28(11)
C29 Tc2 S3 91.66(13)
H1C Tc2 S4 87.5(13)
C30 Tc2 S4 94.74(12)
C31 Tc2 S4 87.97(11)
C29 Tc2 S4 177.49(14)
S3 Tc2 S4 88.35(4)
C21 S3 Tc2 103.01(14)
C28 S4 Tc2 103.39(13)
H1D B2 H1C 107.0(31)
H1D B2 N7 105.4(22)
H1C B2 N7 107.0(20)
H1D B2 N6 110.6(23)
H1C B2 N6 113.2(19)
N7 B2 N6 113.2(3)
C21 N5 C23 108.5(4)
C21 N5 C22 125.3(4)
C23 N5 C22 126.2(4)
C21 N6 C24 107.6(3)
C21 N6 B2 128.9(3)
C24 N6 B2 123.4(4)
C28 N7 C25 107.8(3)
C28 N7 B2 129.7(3)
C25 N7 B2 122.5(4)
C28 N8 C26 109.1(3)
C28 N8 C27 124.8(4)
C26 N8 C27 126.1(3)
N6 C21 N5 108.1(4)
N6 C21 S3 128.0(3)
N5 C21 S3 123.9(3)
C24 C23 N5 107.2(4)
C23 C24 N6 108.6(4)
C26 C25 N7 107.9(4)
C25 C26 N8 107.3(4)
N7 C28 N8 107.9(3)
N7 C28 S4 128.8(3)
N8 C28 S4 123.3(3)
O4 C29 Tc2 178.1(4)
O5 C30 Tc2 176.4(3)
O6 C31 Tc2 178.0(4)
Cl1 C40 Cl2 112.8(5)
Cl1 C40 Cl3 109.3(4)
Cl2 C40 Cl3 108.8(5)

loop_
_geom_bond_atom_site_label_1
_geom_bond_atom_site_label_2
_geom_bond_distance
Tc1 H1B 1.65(6)
Tc1 C10 1.916(5)
Tc1 C11 1.926(5)
Tc1 C9 1.928(5)
Tc1 S2 2.4931(12)
Tc1 S1 2.5190(11)
S1 C1 1.718(4)
S2 C8 1.712(5)
B1 H1A 1.22(7)
B1 H1B 1.47(5)
B1 N3 1.534(6)
B1 N2 1.565(6)
O1 C9 1.147(5)
O2 C10 1.150(6)
O3 C11 1.142(6)
N1 C1 1.350(5)
N1 C3 1.385(6)
N1 C2 1.459(6)
N2 C1 1.347(6)
N2 C4 1.397(6)
N3 C8 1.353(6)
N3 C5 1.397(6)
N4 C8 1.363(6)
N4 C6 1.380(7)
N4 C7 1.468(7)
C3 C4 1.356(7)
C5 C6 1.351(8)
Tc2 H1C 1.78(5)
Tc2 C30 1.914(5)
Tc2 C31 1.929(4)
Tc2 C29 1.937(4)
Tc2 S3 2.5082(11)
Tc2 S4 2.5101(10)
S3 C21 1.714(4)
S4 C28 1.712(4)
B2 H1D 1.09(5)
B2 H1C 1.26(4)
B2 N7 1.542(5)
B2 N6 1.552(5)
O4 C29 1.135(5)
O5 C30 1.152(6)
O6 C31 1.140(5)
N5 C21 1.362(5)
N5 C23 1.388(7)
N5 C22 1.464(6)
N6 C21 1.352(5)
N6 C24 1.395(6)
N7 C28 1.353(5)
N7 C25 1.404(5)
N8 C28 1.362(5)
N8 C26 1.381(6)
N8 C27 1.461(5)
C23 C24 1.340(7)
C25 C26 1.354(7)
Cl1 C40 1.710(10)
Cl2 C40 1.755(8)
Cl3 C40 1.807(10)
